data_2105759
loop_
_publ_author_name
'Monteiro, Bernardo'
'Fernandes, Jos\'e A.'
'Pereira, Cl\'audia C. L.'
'Vilela, S\'ergio M. F.'
'Tom\'e, Jo\~ao P. C.'
'Mar\,calo, Joaquim'
'Almeida Paz, Filipe A.'

_publ_section_title
;
 Metal-organic frameworks based on uranyl and phosphonate ligands
;
_journal_coeditor_code BI5030
_journal_issue 1
_journal_name_full 'Acta Crystallographica Section B'
_journal_page_first 28
_journal_page_last 36
_journal_paper_doi 10.1107/S2052520613034781
_journal_volume 70
_journal_year 2014
_chemical_formula_moiety 'C9 H14 O13 P3 U1.50, 7(H2 O)'
_chemical_formula_sum 'C9 H28 O20 P3 U1.5'
_chemical_formula_weight 906.27
_space_group_IT_number 2
_symmetry_cell_setting triclinic
_symmetry_space_group_name_Hall '-P 1'
_symmetry_space_group_name_H-M 'P -1'
_atom_sites_solution_hydrogens geom
_atom_sites_solution_primary direct
_atom_sites_solution_secondary difmap
_audit_creation_method SHELXL-97
_cell_angle_alpha 95.219(2)
_cell_angle_beta 106.752(2)
_cell_angle_gamma 96.980(2)
_cell_formula_units_Z 2
_cell_length_a 8.7982(3)
_cell_length_b 11.8876(4)
_cell_length_c 12.6446(4)
_cell_measurement_reflns_used 54948
_cell_measurement_temperature 150(2)
_cell_measurement_theta_max 25.35
_cell_measurement_theta_min 2.26
_cell_volume 1245.89(7)
_computing_cell_refinement 'SAINT-Plus (Bruker, 2008)'
_computing_data_collection 'APEX2 (Bruker, 2008)'
_computing_data_reduction SAINT-Plus
_computing_molecular_graphics 'DIAMOND (Brandenburg, 2009)'
_computing_publication_material 'SHELXTL (Bruker, 2008)'
_computing_structure_refinement 'SHELXL97 (Sheldrick, 2008)'
_computing_structure_solution 'SHELXS97 (Sheldrick, 2008)'
_diffrn_ambient_temperature 150(2)
_diffrn_measured_fraction_theta_full 1.000
_diffrn_measured_fraction_theta_max 1.000
_diffrn_measurement_device_type 'Bruker X8 Kappa CCD APEX-II'
_diffrn_measurement_method '\w and \f scans'
_diffrn_radiation_monochromator graphite
_diffrn_radiation_source 'fine-focus sealed tube'
_diffrn_radiation_type MoK\a
_diffrn_radiation_wavelength 0.71073
_diffrn_reflns_av_R_equivalents 0.0639
_diffrn_reflns_av_sigmaI/netI 0.0267
_diffrn_reflns_limit_h_max 10
_diffrn_reflns_limit_h_min -10
_diffrn_reflns_limit_k_max 14
_diffrn_reflns_limit_k_min -14
_diffrn_reflns_limit_l_max 15
_diffrn_reflns_limit_l_min -15
_diffrn_reflns_number 54948
_diffrn_reflns_theta_full 25.35
_diffrn_reflns_theta_max 25.35
_diffrn_reflns_theta_min 2.26
_diffrn_standards_number 0
_exptl_absorpt_coefficient_mu 10.025
_exptl_absorpt_correction_T_max 0.9064
_exptl_absorpt_correction_T_min 0.8247
_exptl_absorpt_correction_type multi-scan
_exptl_absorpt_process_details 'SADABS (Bruker, 2008)'
_exptl_crystal_colour yellow
_exptl_crystal_density_diffrn 2.416
_exptl_crystal_density_method 'not measured'
_exptl_crystal_description block
_exptl_crystal_F_000 850
_exptl_crystal_size_max 0.02
_exptl_crystal_size_mid 0.02
_exptl_crystal_size_min 0.01
_refine_diff_density_max 0.634
_refine_diff_density_min -0.762
_refine_ls_extinction_method none
_refine_ls_goodness_of_fit_ref 1.076
_refine_ls_hydrogen_treatment mixed
_refine_ls_matrix_type full
_refine_ls_number_parameters 380
_refine_ls_number_reflns 4560
_refine_ls_number_restraints 32
_refine_ls_restrained_S_all 1.076
_refine_ls_R_factor_all 0.0267
_refine_ls_R_factor_gt 0.0205
_refine_ls_shift/su_max 0.000
_refine_ls_shift/su_mean 0.000
_refine_ls_structure_factor_coef Fsqd
_refine_ls_weighting_details 'calc w=1/[\s^2^(Fo^2^)+(0.0095P)^2^+3.2581P] where P=(Fo^2^+2Fc^2^)/3'
_refine_ls_weighting_scheme calc
_refine_ls_wR_factor_gt 0.0393
_refine_ls_wR_factor_ref 0.0414
_reflns_number_gt 4004
_reflns_number_total 4560
_reflns_threshold_expression I>2\s(I)
_cod_data_source_file bi5030sup1.cif
_cod_data_source_block III
_cod_original_formula_sum 'C9 H28 O20 P3 U1.50'
_cod_database_code 2105759
_cod_database_fobs_code 2105759

loop_
_symmetry_equiv_pos_as_xyz
'x, y, z'
'-x, -y, -z'

loop_
_atom_site_type_symbol
_atom_site_label
_atom_site_fract_x
_atom_site_fract_y
_atom_site_fract_z
_atom_site_U_iso_or_equiv
_atom_site_adp_type
_atom_site_calc_flag
_atom_site_refinement_flags
_atom_site_occupancy
_atom_site_symmetry_multiplicity
_atom_site_disorder_assembly
_atom_site_disorder_group
U U1 0.5000 0.5000 0.5000 0.01107(6) Uani d S 1 2 . .
U U2 0.15561(2) 0.094400(13) 0.246091(13) 0.01209(5) Uani d . 1 1 . .
C C1 0.1205(5) 0.2793(4) 0.6569(3) 0.0138(9) Uani d . 1 1 . .
C C2 0.0910(5) 0.3915(4) 0.6589(3) 0.0154(10) Uani d . 1 1 . .
H H2 0.0701 0.4255 0.5921 0.018 Uiso calc R 1 1 . .
C C3 0.0914(5) 0.4548(4) 0.7573(3) 0.0131(9) Uani d . 1 1 . .
C C4 0.1225(5) 0.4048(4) 0.8552(3) 0.0151(10) Uani d . 1 1 . .
H H4 0.1238 0.4476 0.9227 0.018 Uiso calc R 1 1 . .
C C5 0.1520(6) 0.2919(4) 0.8546(4) 0.0169(10) Uani d . 1 1 . .
C C6 0.1499(5) 0.2295(4) 0.7556(3) 0.0160(10) Uani d . 1 1 . .
H H6 0.1685 0.1525 0.7549 0.019 Uiso calc R 1 1 . .
C C7 0.1242(5) 0.2123(4) 0.5505(3) 0.0161(10) Uani d . 1 1 . .
H H7A 0.0584 0.2440 0.4859 0.019 Uiso calc R 1 1 . .
H H7B 0.0761 0.1317 0.5467 0.019 Uiso calc R 1 1 . .
C C8 0.0550(5) 0.5754(4) 0.7577(4) 0.0155(10) Uani d . 1 1 . .
H H8A 0.0924 0.6106 0.6998 0.019 Uiso calc R 1 1 . .
H H8B 0.1170 0.6198 0.8307 0.019 Uiso calc R 1 1 . .
C C9 0.1723(6) 0.2354(4) 0.9593(3) 0.0185(10) Uani d . 1 1 . .
H H9A 0.2253 0.2929 1.0256 0.022 Uiso calc R 1 1 . .
H H9B 0.2414 0.1755 0.9593 0.022 Uiso calc R 1 1 . .
O O1 0.4047(4) 0.3408(2) 0.5652(2) 0.0178(7) Uani d . 1 1 . .
O O2 0.3229(4) 0.1517(2) 0.4340(2) 0.0137(6) Uani d . 1 1 . .
O O3 0.4207(4) 0.1588(3) 0.6416(2) 0.0174(7) Uani d D 1 1 . .
H H3Z 0.407(6) 0.0785(10) 0.625(4) 0.026 Uiso d D 1 1 . .
O O4 -0.1757(4) 0.7081(3) 0.7196(3) 0.0222(7) Uani d . 1 1 . .
O O5 -0.2546(4) 0.5022(2) 0.6310(2) 0.0155(7) Uani d . 1 1 . .
O O6 -0.1925(4) 0.5485(3) 0.8384(2) 0.0203(7) Uani d D 1 1 . .
H H6Z -0.298(2) 0.511(4) 0.826(4) 0.030 Uiso d D 1 1 . .
O O7 -0.1304(4) 0.2686(3) 0.9521(2) 0.0187(7) Uani d D 1 1 . .
H H7Z -0.183(5) 0.278(4) 0.8779(16) 0.028 Uiso d D 1 1 . .
O O8 -0.0910(4) 0.0778(3) 0.8701(2) 0.0247(8) Uani d . 1 1 . .
O O9 -0.0071(4) 0.1393(3) 1.0798(2) 0.0177(7) Uani d . 1 1 . .
O O10 0.5602(4) 0.4138(2) 0.4020(2) 0.0175(7) Uani d D 1 1 . .
O O11 0.3323(4) 0.1138(3) 0.2055(2) 0.0201(7) Uani d . 1 1 . .
O O12 -0.0193(4) 0.0760(3) 0.2884(2) 0.0196(7) Uani d . 1 1 . .
O O1W 0.2308(4) -0.0671(3) 0.3499(3) 0.0265(8) Uani d D 1 1 . .
H H1X 0.291(5) -0.059(3) 0.4262(14) 0.040 Uiso d D 1 1 . .
H H1Y 0.211(6) -0.1448(14) 0.319(3) 0.040 Uiso d D 1 1 . .
P P1 0.32400(14) 0.21704(9) 0.54220(9) 0.0118(2) Uani d . 1 1 . .
P P2 -0.15338(14) 0.58652(9) 0.73305(9) 0.0134(2) Uani d . 1 1 . .
P P3 -0.02035(15) 0.17263(9) 0.96548(9) 0.0149(2) Uani d . 1 1 . .
O O2W 0.5155(9) -0.0534(7) 0.1215(6) 0.118(2) Uani d D 1 1 . .
H H2X 0.468(10) -0.115(6) 0.063(6) 0.176 Uiso d D 1 1 . .
H H2Y 0.434(8) -0.026(9) 0.148(8) 0.176 Uiso d D 1 1 . .
O O3W 0.4836(5) 0.5382(4) 0.1702(3) 0.0422(10) Uani d D 1 1 . .
H H3X 0.510(4) 0.483(3) 0.122(3) 0.063 Uiso d D 1 1 . .
H H3Y 0.559(5) 0.546(3) 0.2421(19) 0.063 Uiso d D 1 1 . .
O O4W -0.2630(4) 0.2818(3) 0.7338(3) 0.0251(8) Uani d D 1 1 . .
H H4X -0.3760(15) 0.260(4) 0.711(4) 0.038 Uiso d D 1 1 . .
H H4Y -0.237(5) 0.347(3) 0.701(4) 0.038 Uiso d D 1 1 . .
O O5W 0.7331(5) 0.2286(4) 0.3410(3) 0.0475(11) Uani d D 1 1 . .
H H5X 0.675(7) 0.290(4) 0.345(4) 0.071 Uiso d D 1 1 . .
H H5Y 0.713(6) 0.199(2) 0.2649(14) 0.071 Uiso d D 1 1 . .
O O6W 0.6083(4) 0.0599(3) 0.4279(3) 0.0195(7) Uani d D 1 1 . .
H H6X 0.668(4) 0.113(3) 0.398(3) 0.029 Uiso d D 1 1 . .
H H6Y 0.511(3) 0.085(3) 0.429(4) 0.029 Uiso d D 1 1 . .
O O7W 0.6745(6) 0.1567(5) 0.1119(4) 0.0407(13) Uani d PD 0.75 1 A 1
H H7X 0.638(7) 0.0785(15) 0.114(2) 0.061 Uiso d PD 0.75 1 B 1
H H7Y 0.782(4) 0.164(5) 0.108(7) 0.061 Uiso d PD 0.75 1 C 1
O O8W 0.5588(8) 0.3654(5) 0.0372(5) 0.0576(16) Uani d PD 0.75 1 D 1
H H8X 0.580(12) 0.292(4) 0.057(7) 0.086 Uiso d PD 0.75 1 E 1
H H8Y 0.559(13) 0.367(7) -0.038(3) 0.086 Uiso d PD 0.75 1 F 1
O O9W 0.564(2) 0.2765(14) -0.0465(13) 0.042(4) Uani d P 0.25 1 G 2
O O10W 0.5434(17) 0.3060(13) 0.1697(12) 0.037(4) Uani d P 0.25 1 H 2

loop_
_atom_site_aniso_label
_atom_site_aniso_U_11
_atom_site_aniso_U_22
_atom_site_aniso_U_33
_atom_site_aniso_U_12
_atom_site_aniso_U_13
_atom_site_aniso_U_23
U1 0.01322(13) 0.00870(12) 0.01014(11) 0.00166(9) 0.00232(9) -0.00060(9)
U2 0.01707(10) 0.00951(9) 0.00910(8) 0.00292(7) 0.00280(7) 0.00082(6)
C1 0.009(2) 0.015(2) 0.018(2) 0.0011(18) 0.0057(18) 0.0003(18)
C2 0.013(2) 0.021(2) 0.011(2) 0.003(2) 0.0011(18) 0.0054(19)
C3 0.010(2) 0.014(2) 0.016(2) 0.0050(18) 0.0032(18) 0.0033(18)
C4 0.015(2) 0.018(2) 0.011(2) 0.0029(19) 0.0014(18) -0.0013(18)
C5 0.020(3) 0.018(2) 0.015(2) 0.008(2) 0.006(2) 0.0053(19)
C6 0.013(2) 0.017(2) 0.019(2) 0.005(2) 0.0047(19) 0.0025(19)
C7 0.021(3) 0.015(2) 0.012(2) 0.002(2) 0.0046(19) -0.0014(18)
C8 0.016(2) 0.014(2) 0.014(2) -0.0010(19) 0.0020(19) -0.0002(18)
C9 0.028(3) 0.016(2) 0.013(2) 0.011(2) 0.006(2) -0.0009(19)
O1 0.0248(19) 0.0107(16) 0.0160(15) -0.0023(14) 0.0057(14) -0.0002(13)
O2 0.0158(17) 0.0132(16) 0.0101(14) 0.0020(13) 0.0021(13) -0.0015(12)
O3 0.0221(18) 0.0169(17) 0.0125(15) 0.0058(15) 0.0020(13) 0.0050(13)
O4 0.026(2) 0.0097(16) 0.0252(18) 0.0065(14) -0.0025(15) 0.0019(14)
O5 0.0157(17) 0.0106(15) 0.0153(15) 0.0015(13) -0.0014(13) -0.0030(12)
O6 0.0194(19) 0.0256(19) 0.0165(16) 0.0015(15) 0.0072(14) 0.0028(14)
O7 0.0230(19) 0.0160(17) 0.0171(16) 0.0085(14) 0.0025(14) 0.0061(14)
O8 0.044(2) 0.0106(16) 0.0133(16) 0.0049(16) -0.0004(15) -0.0009(13)
O9 0.0254(19) 0.0162(16) 0.0106(15) 0.0045(14) 0.0022(13) 0.0056(13)
O10 0.0207(18) 0.0143(16) 0.0164(16) 0.0025(14) 0.0052(14) -0.0023(13)
O11 0.0219(19) 0.0232(18) 0.0177(16) 0.0066(15) 0.0084(14) 0.0027(14)
O12 0.0192(18) 0.0249(18) 0.0138(15) 0.0015(15) 0.0041(14) 0.0034(14)
O1W 0.044(2) 0.0113(17) 0.0150(16) 0.0050(16) -0.0052(16) 0.0018(13)
P1 0.0148(6) 0.0104(6) 0.0097(5) 0.0018(5) 0.0029(5) 0.0004(4)
P2 0.0149(6) 0.0099(6) 0.0136(5) 0.0029(5) 0.0016(5) -0.0002(4)
P3 0.0239(7) 0.0091(6) 0.0095(5) 0.0039(5) 0.0013(5) 0.0011(4)
O2W 0.114(6) 0.128(6) 0.119(6) 0.006(5) 0.066(5) -0.022(5)
O3W 0.029(2) 0.056(3) 0.043(2) 0.003(2) 0.0134(19) 0.009(2)
O4W 0.026(2) 0.0145(18) 0.0270(19) 0.0012(15) -0.0032(16) 0.0030(14)
O5W 0.058(3) 0.039(3) 0.050(3) -0.006(2) 0.026(2) 0.012(2)
O6W 0.0227(19) 0.0186(17) 0.0192(16) 0.0078(15) 0.0063(15) 0.0070(14)
O7W 0.031(3) 0.056(4) 0.040(3) 0.012(3) 0.015(3) 0.009(3)
O8W 0.048(4) 0.053(4) 0.072(4) 0.013(3) 0.016(4) 0.008(3)
O9W 0.056(11) 0.040(10) 0.037(9) 0.013(9) 0.020(8) 0.015(8)
O10W 0.016(8) 0.048(10) 0.039(9) -0.008(7) 0.006(7) -0.005(7)

loop_
_atom_type_symbol
_atom_type_description
_atom_type_scat_dispersion_real
_atom_type_scat_dispersion_imag
_atom_type_scat_source
C C 0.0033 0.0016 'International Tables Vol C Tables 4.2.6.8 and 6.1.1.4'
H H 0.0000 0.0000 'International Tables Vol C Tables 4.2.6.8 and 6.1.1.4'
O O 0.0106 0.0060 'International Tables Vol C Tables 4.2.6.8 and 6.1.1.4'
P P 0.1023 0.0942 'International Tables Vol C Tables 4.2.6.8 and 6.1.1.4'
U U -9.6767 9.6646 'International Tables Vol C Tables 4.2.6.8 and 6.1.1.4'

loop_
_geom_angle_atom_site_label_1
_geom_angle_atom_site_label_2
_geom_angle_atom_site_label_3
_geom_angle_site_symmetry_1
_geom_angle_site_symmetry_3
_geom_angle
O10 U1 O10 . 2_666 179.9990(10)
O10 U1 O1 . . 91.00(12)
O10 U1 O1 2_666 . 89.01(12)
O10 U1 O1 . 2_666 89.00(12)
O10 U1 O1 2_666 2_666 90.99(12)
O1 U1 O1 . 2_666 180.00(8)
O10 U1 O5 . 1_655 89.89(12)
O10 U1 O5 2_666 1_655 90.11(12)
O1 U1 O5 . 1_655 88.08(11)
O1 U1 O5 2_666 1_655 91.92(11)
O10 U1 O5 . 2_566 90.11(12)
O10 U1 O5 2_666 2_566 89.89(12)
O1 U1 O5 . 2_566 91.92(11)
O1 U1 O5 2_666 2_566 88.08(11)
O5 U1 O5 1_655 2_566 180.0000(10)
O12 U2 O11 . . 179.23(14)
O12 U2 O8 . 2_556 94.99(13)
O11 U2 O8 . 2_556 85.65(13)
O12 U2 O4 . 2_566 90.71(13)
O11 U2 O4 . 2_566 88.91(13)
O8 U2 O4 2_556 2_566 153.07(10)
O12 U2 O9 . 1_554 86.61(12)
O11 U2 O9 . 1_554 93.96(12)
O8 U2 O9 2_556 1_554 76.92(10)
O4 U2 O9 2_566 1_554 77.17(10)
O12 U2 O2 . . 91.82(12)
O11 U2 O2 . . 87.43(12)
O8 U2 O2 2_556 . 132.79(10)
O4 U2 O2 2_566 . 73.10(10)
O9 U2 O2 1_554 . 150.20(10)
O12 U2 O1W . . 85.23(13)
O11 U2 O1W . . 94.61(13)
O8 U2 O1W 2_556 . 68.03(10)
O4 U2 O1W 2_566 . 138.80(11)
O9 U2 O1W 1_554 . 143.08(11)
O2 U2 O1W . . 66.10(10)
C2 C1 C6 . . 119.1(4)
C2 C1 C7 . . 120.7(4)
C6 C1 C7 . . 120.2(4)
C1 C2 C3 . . 121.1(4)
C1 C2 H2 . . 119.5
C3 C2 H2 . . 119.5
C4 C3 C2 . . 119.4(4)
C4 C3 C8 . . 120.1(4)
C2 C3 C8 . . 120.5(4)
C3 C4 C5 . . 120.3(4)
C3 C4 H4 . . 119.8
C5 C4 H4 . . 119.8
C6 C5 C4 . . 119.6(4)
C6 C5 C9 . . 120.4(4)
C4 C5 C9 . . 119.8(4)
C5 C6 C1 . . 120.6(4)
C5 C6 H6 . . 119.7
C1 C6 H6 . . 119.7
C1 C7 P1 . . 111.9(3)
C1 C7 H7A . . 109.2
P1 C7 H7A . . 109.2
C1 C7 H7B . . 109.2
P1 C7 H7B . . 109.2
H7A C7 H7B . . 107.9
C3 C8 P2 . . 114.4(3)
C3 C8 H8A . . 108.7
P2 C8 H8A . . 108.7
C3 C8 H8B . . 108.7
P2 C8 H8B . . 108.7
H8A C8 H8B . . 107.6
C5 C9 P3 . . 109.7(3)
C5 C9 H9A . . 109.7
P3 C9 H9A . . 109.7
C5 C9 H9B . . 109.7
P3 C9 H9B . . 109.7
H9A C9 H9B . . 108.2
P1 O1 U1 . . 149.04(18)
P1 O2 U2 . . 141.33(18)
P1 O3 H3Z . . 113(3)
P2 O4 U2 . 2_566 162.3(2)
P2 O5 U1 . 1_455 133.58(17)
P2 O6 H6Z . . 116(3)
P3 O7 H7Z . . 115(3)
P3 O8 U2 . 2_556 165.0(2)
P3 O9 U2 . 1_556 147.9(2)
U2 O1W H1X . . 124(2)
U2 O1W H1Y . . 126(2)
H1X O1W H1Y . . 109.8(16)
O2 P1 O1 . . 115.78(17)
O2 P1 O3 . . 108.96(17)
O1 P1 O3 . . 105.05(18)
O2 P1 C7 . . 110.48(19)
O1 P1 C7 . . 108.69(19)
O3 P1 C7 . . 107.47(19)
O4 P2 O5 . . 112.64(17)
O4 P2 O6 . . 112.24(18)
O5 P2 O6 . . 108.73(18)
O4 P2 C8 . . 108.8(2)
O5 P2 C8 . . 109.52(19)
O6 P2 C8 . . 104.60(19)
O8 P3 O9 . . 115.57(18)
O8 P3 O7 . . 109.37(18)
O9 P3 O7 . . 105.10(17)
O8 P3 C9 . . 108.7(2)
O9 P3 C9 . . 110.43(19)
O7 P3 C9 . . 107.39(19)
H2X O2W H2Y . . 109.2(16)
H3X O3W H3Y . . 109.2(16)
H4X O4W H4Y . . 109.4(16)
H5X O5W H5Y . . 109.3(16)
H6X O6W H6Y . . 110.1(15)
H7X O7W H7Y . . 108.8(16)
H8X O8W H8Y . . 108.3(16)
H8X O9W H8Y . . 81.8(17)

loop_
_geom_bond_atom_site_label_1
_geom_bond_atom_site_label_2
_geom_bond_site_symmetry_2
_geom_bond_distance
U1 O10 . 1.774(3)
U1 O1 . 2.294(3)
U1 O5 1_655 2.307(3)
U2 O12 . 1.765(3)
U2 O11 . 1.769(3)
U2 O8 2_556 2.316(3)
U2 O4 2_566 2.324(3)
U2 O9 1_554 2.326(3)
U2 O2 . 2.392(3)
U2 O1W . 2.472(3)
C1 C2 . 1.388(6)
C1 C6 . 1.400(6)
C1 C7 . 1.511(6)
C2 C3 . 1.393(6)
C2 H2 . 0.9500
C3 C4 . 1.393(6)
C3 C8 . 1.505(6)
C4 C5 . 1.398(6)
C4 H4 . 0.9500
C5 C6 . 1.389(6)
C5 C9 . 1.513(6)
C6 H6 . 0.9500
C7 P1 . 1.786(5)
C7 H7A . 0.9900
C7 H7B . 0.9900
C8 P2 . 1.793(5)
C8 H8A . 0.9900
C8 H8B . 0.9900
C9 P3 . 1.794(5)
C9 H9A . 0.9900
C9 H9B . 0.9900
O1 P1 . 1.517(3)
O2 P1 . 1.507(3)
O3 P1 . 1.571(3)
O3 H3Z . 0.944(10)
O4 P2 . 1.500(3)
O5 P2 . 1.533(3)
O6 P2 . 1.561(3)
O6 H6Z . 0.944(10)
O7 P3 . 1.574(3)
O7 H7Z . 0.943(10)
O8 P3 . 1.503(3)
O9 P3 . 1.510(3)
O1W H1X . 0.948(10)
O1W H1Y . 0.945(10)
O2W H2X . 0.954(10)
O2W H2Y . 0.951(10)
O3W H3X . 0.952(10)
O3W H3Y . 0.946(10)
O4W H4X . 0.947(10)
O4W H4Y . 0.948(10)
O5W H5X . 0.949(10)
O5W H5Y . 0.953(10)
O6W H6X . 0.942(10)
O6W H6Y . 0.945(10)
O7W H7X . 0.953(10)
O7W H7Y . 0.951(10)
O8W H8X . 0.954(10)
O8W H8Y . 0.955(10)

loop_
_geom_hbond_atom_site_label_D
_geom_hbond_atom_site_label_H
_geom_hbond_atom_site_label_A
_geom_hbond_site_symmetry_A
_geom_hbond_distance_DH
_geom_hbond_distance_HA
_geom_hbond_distance_DA
_geom_hbond_angle_DHA
O3 H3Z O6W 2_656 0.944(10) 1.694(14) 2.625(4) 168(4)
O6 H6Z O3W 2_566 0.944(10) 1.680(14) 2.609(5) 168(4)
O7 H7Z O4W . 0.943(10) 1.760(13) 2.696(4) 171(5)
O1W H1X O6W 2_656 0.948(10) 1.803(13) 2.747(4) 173(4)
O1W H1Y O4W 2_556 0.945(10) 1.86(2) 2.752(5) 156(5)
O2W H2X O7W 2_655 0.954(10) 2.18(6) 3.002(9) 144(8)
O2W H2Y O11 . 0.951(10) 2.15(5) 3.010(8) 150(9)
O3W H3X O8W . 0.952(10) 1.850(14) 2.799(7) 175(4)
O3W H3Y O10 . 0.946(10) 2.67(4) 3.336(5) 128(4)
O3W H3Y O1 2_666 0.946(10) 2.59(3) 3.333(5) 136(3)
O4W H4X O3 1_455 0.947(10) 1.95(2) 2.841(5) 156(4)
O4W H4Y O5 . 0.948(10) 2.118(19) 3.031(4) 161(4)
O5W H5X O10 . 0.949(10) 2.070(17) 2.989(5) 163(4)
O5W H5Y O7W . 0.953(10) 1.874(12) 2.823(7) 174(3)
O6W H6X O5W . 0.942(10) 1.725(16) 2.645(5) 164(3)
O6W H6Y O2 . 0.945(10) 1.932(12) 2.875(4) 175(4)
O7W H7X O2W . 0.953(10) 1.81(2) 2.741(10) 163(6)
O7W H7Y O9 1_654 0.951(10) 2.04(2) 2.972(6) 166(6)
O8W H8X O7W . 0.954(10) 1.99(3) 2.927(8) 167(9)
O8W H8Y O3W 2_665 0.955(10) 2.07(5) 2.901(8) 145(7)

loop_
_geom_torsion_atom_site_label_1
_geom_torsion_atom_site_label_2
_geom_torsion_atom_site_label_3
_geom_torsion_atom_site_label_4
_geom_torsion_site_symmetry_1
_geom_torsion
C6 C1 C2 C3 . 0.5(7)
C7 C1 C2 C3 . -178.4(4)
C1 C2 C3 C4 . 0.2(7)
C1 C2 C3 C8 . -178.4(4)
C2 C3 C4 C5 . -0.4(7)
C8 C3 C4 C5 . 178.2(4)
C3 C4 C5 C6 . -0.1(7)
C3 C4 C5 C9 . -175.1(4)
C4 C5 C6 C1 . 0.8(7)
C9 C5 C6 C1 . 175.8(4)
C2 C1 C6 C5 . -1.0(7)
C7 C1 C6 C5 . 177.9(4)
C2 C1 C7 P1 . 95.9(4)
C6 C1 C7 P1 . -82.9(5)
C4 C3 C8 P2 . -88.3(5)
C2 C3 C8 P2 . 90.4(5)
C6 C5 C9 P3 . -88.1(5)
C4 C5 C9 P3 . 86.9(5)
O10 U1 O1 P1 . -34.8(4)
O10 U1 O1 P1 2_666 145.2(4)
O5 U1 O1 P1 1_655 -124.7(4)
O5 U1 O1 P1 2_566 55.3(4)
O12 U2 O2 P1 . -35.5(3)
O11 U2 O2 P1 . 144.4(3)
O8 U2 O2 P1 2_556 -134.0(3)
O4 U2 O2 P1 2_566 54.7(3)
O9 U2 O2 P1 1_554 50.9(4)
O1W U2 O2 P1 . -119.4(3)
U2 O2 P1 O1 . -96.7(3)
U2 O2 P1 O3 . 145.2(2)
U2 O2 P1 C7 . 27.3(3)
U1 O1 P1 O2 . 17.6(5)
U1 O1 P1 O3 . 137.8(4)
U1 O1 P1 C7 . -107.4(4)
C1 C7 P1 O2 . -178.7(3)
C1 C7 P1 O1 . -50.6(3)
C1 C7 P1 O3 . 62.6(3)
U2 O4 P2 O5 2_566 178.5(6)
U2 O4 P2 O6 2_566 55.3(7)
U2 O4 P2 C8 2_566 -59.9(7)
U1 O5 P2 O4 1_455 -31.0(3)
U1 O5 P2 O6 1_455 94.1(2)
U1 O5 P2 C8 1_455 -152.2(2)
C3 C8 P2 O4 . -172.1(3)
C3 C8 P2 O5 . -48.6(3)
C3 C8 P2 O6 . 67.8(3)
U2 O8 P3 O9 2_556 -44.4(9)
U2 O8 P3 O7 2_556 -162.8(8)
U2 O8 P3 C9 2_556 80.3(9)
U2 O9 P3 O8 1_556 102.3(4)
U2 O9 P3 O7 1_556 -137.0(3)
U2 O9 P3 C9 1_556 -21.5(4)
C5 C9 P3 O8 . 64.9(3)
C5 C9 P3 O9 . -167.4(3)
C5 C9 P3 O7 . -53.3(3)
